data_2240139
loop_
_publ_author_name
'Martins, Lucimara Julio'
'de Simoni, Deborah'
'Aparicio, Ricardo'
'Coelho, Fernando'

_publ_section_title
;
 Crystal structure of
 3-methoxycarbonyl-2-(4-methoxyphenyl)-8-oxo-1-azaspiro[4.5]deca-1,6,9-trien-1-ium-1-olate
;
_journal_issue 11
_journal_name_full 'Acta Crystallographica Section E'
_journal_page_first o1200
_journal_page_last o1201
_journal_paper_doi 10.1107/S1600536814023277
_journal_volume 70
_journal_year 2014
_chemical_formula_iupac 'C18 H17 N O5'
_chemical_formula_moiety 'C18 H17 N O5'
_chemical_formula_sum 'C18 H17 N O5'
_chemical_formula_weight 327.32
_chemical_name_systematic 3-Methoxycarbonyl-2-(4-methoxyphenyl)-8-oxo-1-azaspiro[4.5]deca-1,6,9-trien-1-ium-1-olate
_space_group_crystal_system triclinic
_space_group_IT_number 2
_space_group_name_Hall '-P 1'
_space_group_name_H-M_alt 'P -1'
_symmetry_space_group_name_Hall '-P 1'
_symmetry_space_group_name_H-M 'P -1'
_atom_sites_solution_hydrogens geom
_audit_creation_method SHELXL-2014
_cell_angle_alpha 80.255(6)
_cell_angle_beta 81.703(6)
_cell_angle_gamma 80.122(6)
_cell_formula_units_Z 2
_cell_length_a 6.0916(11)
_cell_length_b 8.7713(16)
_cell_length_c 15.167(3)
_cell_measurement_reflns_used 109
_cell_measurement_temperature 100(2)
_cell_measurement_theta_max 38.4
_cell_measurement_theta_min 9.0
_cell_volume 781.3(3)
_computing_cell_refinement
;
SAINT (Bruker, 2010)
;
_computing_data_collection
;
APEX2 (Bruker, 2010)
;
_computing_data_reduction
;
SAINT (Bruker, 2010)
;
_computing_molecular_graphics
;
<i>WinGX</i> (Farrugia, 2012) and <i>PLATON</i> (Spek, 2009)
;
_computing_publication_material
;
<i>publCIF</i> (Westrip, 2010)
;
_computing_structure_refinement
;
SHELXL2014 (Sheldrick, 2008)
;
_computing_structure_solution
;
SHELXS97 (Sheldrick, 2008)
;
_diffrn_ambient_temperature 100(2)
_diffrn_detector_area_resol_mean 8.3333
_diffrn_measured_fraction_theta_full 0.975
_diffrn_measured_fraction_theta_max 0.975
_diffrn_measurement_device_type 'Bruker APEXII CCD'
_diffrn_measurement_method '\f and \w scans'
_diffrn_radiation_source 'fine-focus sealed tube'
_diffrn_radiation_type CuK\a
_diffrn_radiation_wavelength 1.54178
_diffrn_reflns_av_R_equivalents 0.0331
_diffrn_reflns_limit_h_max 7
_diffrn_reflns_limit_h_min -5
_diffrn_reflns_limit_k_max 10
_diffrn_reflns_limit_k_min -10
_diffrn_reflns_limit_l_max 17
_diffrn_reflns_limit_l_min -18
_diffrn_reflns_number 14656
_diffrn_reflns_theta_full 67.679
_diffrn_reflns_theta_max 67.698
_diffrn_reflns_theta_min 2.977
_exptl_absorpt_coefficient_mu 0.850
_exptl_absorpt_correction_T_max 1.000
_exptl_absorpt_correction_T_min 0.813
_exptl_absorpt_correction_type multi-scan
_exptl_absorpt_process_details
;
(SADABS; Bruker, 2010)
;
_exptl_crystal_colour colourless
_exptl_crystal_density_diffrn 1.391
_exptl_crystal_description prismatic
_exptl_crystal_F_000 344
_exptl_crystal_size_max 0.47
_exptl_crystal_size_mid 0.20
_exptl_crystal_size_min 0.17
_refine_diff_density_max 0.276
_refine_diff_density_min -0.347
_refine_ls_extinction_coef 0.043(2)
_refine_ls_extinction_expression Fc^*^=kFc[1+0.001xFc^2^\l^3^/sin(2\q)]^-1/4^
_refine_ls_extinction_method
;
SHELXL2014 (Sheldrick, 2014)
;
_refine_ls_goodness_of_fit_ref 1.110
_refine_ls_hydrogen_treatment constr
_refine_ls_matrix_type full
_refine_ls_number_parameters 220
_refine_ls_number_reflns 2771
_refine_ls_number_restraints 0
_refine_ls_restrained_S_all 1.110
_refine_ls_R_factor_all 0.0427
_refine_ls_R_factor_gt 0.0422
_refine_ls_shift/su_max 0.000
_refine_ls_shift/su_mean 0.000
_refine_ls_structure_factor_coef Fsqd
_refine_ls_weighting_details 'w=1/[\s^2^(Fo^2^)+(0.0542P)^2^+0.3281P] where P=(Fo^2^+2Fc^2^)/3'
_refine_ls_weighting_scheme calc
_refine_ls_wR_factor_gt 0.1047
_refine_ls_wR_factor_ref 0.1053
_reflns_number_gt 2727
_reflns_number_total 2771
_reflns_threshold_expression I>2\s(I)
_cod_data_source_file hb7301sup1.cif
_cod_data_source_block I
_cod_original_cell_volume 781.3(2)
_cod_database_code 2240139
_cod_database_fobs_code 2240139
_shelx_space_group_comment
;
The symmetry employed for this shelxl refinement is uniquely defined
by the following loop, which should always be used as a source of
symmetry information in preference to the above space-group names.
They are only intended as comments.
;
_shelx_estimated_absorpt_t_min 0.691
_shelx_estimated_absorpt_t_max 0.869
_shelxl_version_number 2.014

loop_
_space_group_symop_operation_xyz
'x, y, z'
'-x, -y, -z'

loop_
_atom_site_type_symbol
_atom_site_label
_atom_site_fract_x
_atom_site_fract_y
_atom_site_fract_z
_atom_site_U_iso_or_equiv
_atom_site_adp_type
_atom_site_calc_flag
_atom_site_occupancy
O O2 0.20642(16) 0.89397(12) 0.62486(6) 0.0247(3) Uani d 1
O O5 0.19082(18) 0.28804(12) 0.01392(7) 0.0309(3) Uani d 1
O O1 0.19910(14) 0.44109(11) 0.32280(6) 0.0199(2) Uani d 1
O O4 0.91693(15) 0.79511(11) 0.19091(7) 0.0228(3) Uani d 1
O O3 0.54105(16) 0.85337(11) 0.19863(7) 0.0281(3) Uani d 1
N N1 0.38917(17) 0.48769(12) 0.29230(7) 0.0166(3) Uani d 1
C C8 -0.0287(2) 0.92550(17) 0.65513(10) 0.0252(3) Uani d 1
H H1A -0.1106 0.9720 0.6036 0.038 Uiso calc 1
H H1B -0.0535 0.9985 0.6991 0.038 Uiso calc 1
H H1C -0.0827 0.8276 0.6833 0.038 Uiso calc 1
C C5 0.2673(2) 0.80731(16) 0.55566(9) 0.0202(3) Uani d 1
C C4 0.1260(2) 0.72330(16) 0.52570(9) 0.0200(3) Uani d 1
H H3 -0.0222 0.7203 0.5551 0.024 Uiso calc 1
C C3 0.2017(2) 0.64391(15) 0.45269(9) 0.0189(3) Uani d 1
H H4 0.1048 0.5855 0.4333 0.023 Uiso calc 1
C C2 0.4179(2) 0.64816(15) 0.40712(9) 0.0177(3) Uani d 1
C C1 0.4981(2) 0.57613(15) 0.32644(9) 0.0173(3) Uani d 1
C C13 0.4972(2) 0.44582(15) 0.20162(9) 0.0180(3) Uani d 1
C C14 0.3688(2) 0.55382(15) 0.13203(9) 0.0186(3) Uani d 1
H H8 0.3569 0.6635 0.1312 0.022 Uiso calc 1
C C15 0.2712(2) 0.50353(16) 0.07177(9) 0.0202(3) Uani d 1
H H9 0.1934 0.5777 0.0293 0.024 Uiso calc 1
C C16 0.2811(2) 0.33526(16) 0.06944(9) 0.0216(3) Uani d 1
C C7 0.5596(2) 0.73034(16) 0.44026(9) 0.0207(3) Uani d 1
H H11 0.7083 0.7332 0.4114 0.025 Uiso calc 1
C C6 0.4867(2) 0.80683(16) 0.51396(9) 0.0223(3) Uani d 1
H H12 0.5863 0.8593 0.5363 0.027 Uiso calc 1
C C18 0.4924(2) 0.27616(15) 0.20004(9) 0.0197(3) Uani d 1
H H13 0.5580 0.2010 0.2454 0.024 Uiso calc 1
C C17 0.4002(2) 0.22581(16) 0.13799(9) 0.0213(3) Uani d 1
H H14 0.4117 0.1164 0.1379 0.026 Uiso calc 1
C C12 0.7367(2) 0.48121(15) 0.20051(9) 0.0196(3) Uani d 1
H H15A 0.7956 0.5274 0.1394 0.024 Uiso calc 1
H H15B 0.8389 0.3846 0.2199 0.024 Uiso calc 1
C C9 0.7139(2) 0.59949(15) 0.26787(9) 0.0186(3) Uani d 1
H H16 0.8422 0.5732 0.3049 0.022 Uiso calc 1
C C10 0.7081(2) 0.76464(16) 0.21684(9) 0.0195(3) Uani d 1
C C11 0.9377(3) 0.93704(17) 0.12808(10) 0.0270(3) Uani d 1
H H18A 0.8704 0.9329 0.0738 0.040 Uiso calc 1
H H18B 1.0968 0.9470 0.1118 0.040 Uiso calc 1
H H18C 0.8601 1.0274 0.1561 0.040 Uiso calc 1

loop_
_atom_site_aniso_label
_atom_site_aniso_U_11
_atom_site_aniso_U_22
_atom_site_aniso_U_33
_atom_site_aniso_U_12
_atom_site_aniso_U_13
_atom_site_aniso_U_23
O2 0.0232(5) 0.0323(6) 0.0211(5) -0.0051(4) -0.0046(4) -0.0084(4)
O5 0.0324(6) 0.0323(6) 0.0319(6) -0.0051(5) -0.0150(5) -0.0066(4)
O1 0.0130(5) 0.0267(5) 0.0208(5) -0.0079(4) -0.0007(4) -0.0017(4)
O4 0.0166(5) 0.0233(5) 0.0272(5) -0.0063(4) 0.0016(4) -0.0003(4)
O3 0.0188(5) 0.0246(5) 0.0372(6) -0.0016(4) -0.0037(4) 0.0044(4)
N1 0.0128(5) 0.0199(5) 0.0161(5) -0.0027(4) -0.0024(4) 0.0005(4)
C8 0.0252(7) 0.0298(7) 0.0210(7) -0.0038(6) -0.0018(6) -0.0061(6)
C5 0.0233(7) 0.0216(7) 0.0158(6) -0.0023(5) -0.0067(5) -0.0005(5)
C4 0.0179(6) 0.0231(7) 0.0183(6) -0.0047(5) -0.0025(5) 0.0008(5)
C3 0.0180(6) 0.0209(6) 0.0184(6) -0.0057(5) -0.0048(5) 0.0004(5)
C2 0.0163(6) 0.0187(6) 0.0174(6) -0.0028(5) -0.0051(5) 0.0022(5)
C1 0.0143(6) 0.0185(6) 0.0182(6) -0.0023(5) -0.0051(5) 0.0019(5)
C13 0.0139(6) 0.0229(7) 0.0166(6) -0.0016(5) -0.0014(5) -0.0023(5)
C14 0.0140(6) 0.0202(6) 0.0190(6) -0.0005(5) 0.0006(5) -0.0004(5)
C15 0.0148(6) 0.0250(7) 0.0184(6) -0.0002(5) -0.0023(5) 0.0011(5)
C16 0.0156(6) 0.0280(7) 0.0214(7) -0.0036(5) -0.0017(5) -0.0039(6)
C7 0.0153(6) 0.0238(7) 0.0229(7) -0.0043(5) -0.0045(5) -0.0001(5)
C6 0.0199(7) 0.0245(7) 0.0246(7) -0.0054(5) -0.0094(5) -0.0019(5)
C18 0.0159(6) 0.0216(7) 0.0195(6) 0.0000(5) -0.0017(5) 0.0000(5)
C17 0.0180(7) 0.0208(7) 0.0243(7) -0.0027(5) -0.0017(5) -0.0021(5)
C12 0.0136(6) 0.0226(7) 0.0219(7) -0.0013(5) -0.0027(5) -0.0017(5)
C9 0.0130(6) 0.0218(7) 0.0204(6) -0.0021(5) -0.0037(5) -0.0006(5)
C10 0.0159(6) 0.0231(7) 0.0197(7) -0.0041(5) -0.0013(5) -0.0033(5)
C11 0.0275(8) 0.0252(7) 0.0277(7) -0.0109(6) 0.0023(6) 0.0002(6)

loop_
_atom_type_symbol
_atom_type_description
_atom_type_scat_dispersion_real
_atom_type_scat_dispersion_imag
_atom_type_scat_source
C C 0.0181 0.0091 'International Tables Vol C Tables 4.2.6.8 and 6.1.1.4'
H H 0.0000 0.0000 'International Tables Vol C Tables 4.2.6.8 and 6.1.1.4'
N N 0.0311 0.0180 'International Tables Vol C Tables 4.2.6.8 and 6.1.1.4'
O O 0.0492 0.0322 'International Tables Vol C Tables 4.2.6.8 and 6.1.1.4'

loop_
_geom_angle_atom_site_label_1
_geom_angle_atom_site_label_2
_geom_angle_atom_site_label_3
_geom_angle
C5 O2 C8 116.78(10)
C10 O4 C11 115.74(11)
O1 N1 C1 128.90(11)
O1 N1 C13 116.85(10)
C1 N1 C13 114.09(10)
O2 C8 H1A 109.5
O2 C8 H1B 109.5
H1A C8 H1B 109.5
O2 C8 H1C 109.5
H1A C8 H1C 109.5
H1B C8 H1C 109.5
O2 C5 C4 124.47(12)
O2 C5 C6 115.89(12)
C4 C5 C6 119.64(12)
C3 C4 C5 119.90(12)
C3 C4 H3 120.1
C5 C4 H3 120.1
C4 C3 C2 121.34(12)
C4 C3 H4 119.3
C2 C3 H4 119.3
C3 C2 C7 117.62(12)
C3 C2 C1 123.04(12)
C7 C2 C1 119.31(12)
N1 C1 C2 125.30(12)
N1 C1 C9 110.32(11)
C2 C1 C9 124.32(11)
C18 C13 C14 113.42(11)
C18 C13 N1 109.22(10)
C14 C13 N1 106.44(10)
C18 C13 C12 112.45(11)
C14 C13 C12 113.17(11)
N1 C13 C12 101.15(10)
C15 C14 C13 123.35(12)
C15 C14 H8 118.3
C13 C14 H8 118.3
C14 C15 C16 121.39(12)
C14 C15 H9 119.3
C16 C15 H9 119.3
O5 C16 C15 121.67(13)
O5 C16 C17 121.42(13)
C15 C16 C17 116.89(12)
C6 C7 C2 121.25(12)
C6 C7 H11 119.4
C2 C7 H11 119.4
C7 C6 C5 120.13(12)
C7 C6 H12 119.9
C5 C6 H12 119.9
C17 C18 C13 123.01(12)
C17 C18 H13 118.5
C13 C18 H13 118.5
C18 C17 C16 121.73(13)
C18 C17 H14 119.1
C16 C17 H14 119.1
C13 C12 C9 105.07(10)
C13 C12 H15A 110.7
C9 C12 H15A 110.7
C13 C12 H15B 110.7
C9 C12 H15B 110.7
H15A C12 H15B 108.8
C1 C9 C10 112.58(11)
C1 C9 C12 103.83(10)
C10 C9 C12 109.86(11)
C1 C9 H16 110.1
C10 C9 H16 110.1
C12 C9 H16 110.1
O3 C10 O4 124.52(12)
O3 C10 C9 125.53(12)
O4 C10 C9 109.87(11)
O4 C11 H18A 109.5
O4 C11 H18B 109.5
H18A C11 H18B 109.5
O4 C11 H18C 109.5
H18A C11 H18C 109.5
H18B C11 H18C 109.5

loop_
_geom_bond_atom_site_label_1
_geom_bond_atom_site_label_2
_geom_bond_distance
O2 C5 1.3705(17)
O2 C8 1.4339(17)
O5 C16 1.2301(17)
O1 N1 1.2905(14)
O4 C10 1.3345(16)
O4 C11 1.4462(17)
O3 C10 1.2059(17)
N1 C1 1.3121(17)
N1 C13 1.5121(16)
C8 H1A 0.9800
C8 H1B 0.9800
C8 H1C 0.9800
C5 C4 1.3908(19)
C5 C6 1.393(2)
C4 C3 1.3884(19)
C4 H3 0.9500
C3 C2 1.3996(19)
C3 H4 0.9500
C2 C7 1.4067(18)
C2 C1 1.4554(19)
C1 C9 1.5014(18)
C13 C18 1.4977(19)
C13 C14 1.5066(18)
C13 C12 1.5395(17)
C14 C15 1.3289(19)
C14 H8 0.9500
C15 C16 1.473(2)
C15 H9 0.9500
C16 C17 1.4732(19)
C7 C6 1.380(2)
C7 H11 0.9500
C6 H12 0.9500
C18 C17 1.332(2)
C18 H13 0.9500
C17 H14 0.9500
C12 C9 1.5519(18)
C12 H15A 0.9900
C12 H15B 0.9900
C9 C10 1.5197(18)
C9 H16 1.0000
C11 H18A 0.9800
C11 H18B 0.9800
C11 H18C 0.9800

loop_
_geom_hbond_atom_site_label_D
_geom_hbond_atom_site_label_H
_geom_hbond_atom_site_label_A
_geom_hbond_site_symmetry_A
_geom_hbond_distance_DH
_geom_hbond_distance_HA
_geom_hbond_distance_DA
_geom_hbond_angle_DHA
C8 H1C O1 2_566 0.98 2.59 3.4941(18) 153
C4 H3 O1 2_566 0.95 2.38 3.1345(16) 136
C3 H4 O1 . 0.95 2.22 2.8725(17) 125
C14 H8 O3 . 0.95 2.57 3.3431(18) 138
C15 H9 O5 2_565 0.95 2.56 3.3821(17) 146
C18 H13 O2 2_666 0.95 2.54 3.4309(17) 155
C17 H14 O3 1_545 0.95 2.38 3.2408(18) 151
C12 H15A O5 2_665 0.99 2.60 3.5402(18) 159
C9 H16 O1 1_655 1.00 2.31 3.2045(16) 148
